data_4001958
loop_
_publ_author_name
'Blankenship, Trevor V.'
'Chen, Banghao'
'Latturner, Susan E.'

_publ_section_title
;
 Ca54In13B4--xH23+x: A Complex Metal Subhydride Featuring Ionic and
 Metallic Regions
;
_journal_issue 10
_journal_name_full 'Chemistry of Materials'
_journal_page_first 3202
_journal_paper_doi 10.1021/cm5007982
_journal_volume 26
_journal_year 2014
_chemical_formula_sum 'B4 Ca53 H23 In13'
_chemical_formula_weight 3683.32
_chemical_name_systematic
; 
 ? 
;
_space_group_IT_number 204
_symmetry_cell_setting cubic
_symmetry_space_group_name_Hall '-I 2 2 3'
_symmetry_space_group_name_H-M 'I m -3'
_atom_sites_solution_hydrogens geom
_atom_sites_solution_primary direct
_atom_sites_solution_secondary difmap
_audit_creation_method SHELXL-97
_cell_angle_alpha 90.00
_cell_angle_beta 90.00
_cell_angle_gamma 90.00
_cell_formula_units_Z 2
_cell_length_a 16.3608(6)
_cell_length_b 16.3608(6)
_cell_length_c 16.3608(6)
_cell_measurement_temperature 173(2)
_cell_volume 4379.4(3)
_computing_cell_refinement 'Saint (Bruker, 2008)'
_computing_data_collection 'APEX2 (Bruker, 2008)'
_computing_data_reduction 'Saint (Bruker, 2008)'
_computing_structure_refinement 'SHELXL-97 (Sheldrick, 2008)'
_computing_structure_solution 'SHELXS-97 (Sheldrick, 2008)'
_diffrn_ambient_temperature 173(2)
_diffrn_measured_fraction_theta_full 0.981
_diffrn_measured_fraction_theta_max 0.981
_diffrn_measurement_device_type 'Bruker APEX-II CCD area-detector'
_diffrn_radiation_monochromator graphite
_diffrn_radiation_source 'fine-focus sealed tube'
_diffrn_radiation_type MoK\a
_diffrn_radiation_wavelength 0.71073
_diffrn_reflns_av_R_equivalents 0.0236
_diffrn_reflns_av_sigmaI/netI 0.0075
_diffrn_reflns_limit_h_max 21
_diffrn_reflns_limit_h_min -21
_diffrn_reflns_limit_k_max 21
_diffrn_reflns_limit_k_min -21
_diffrn_reflns_limit_l_max 21
_diffrn_reflns_limit_l_min -20
_diffrn_reflns_number 24720
_diffrn_reflns_theta_full 28.22
_diffrn_reflns_theta_max 28.22
_diffrn_reflns_theta_min 1.76
_exptl_absorpt_coefficient_mu 6.467
_exptl_absorpt_correction_T_max 0.879
_exptl_absorpt_correction_T_min 0.792
_exptl_absorpt_correction_type multi-scan
_exptl_absorpt_process_details 'SADABS (Bruker, 2008)'
_exptl_crystal_colour silver
_exptl_crystal_density_diffrn 2.793
_exptl_crystal_density_method 'not measured'
_exptl_crystal_description spheroid
_exptl_crystal_F_000 3480
_exptl_crystal_size_max 0.04
_exptl_crystal_size_mid 0.03
_exptl_crystal_size_min 0.02
_refine_diff_density_max 0.992
_refine_diff_density_min -0.559
_refine_diff_density_rms 0.090
_refine_ls_extinction_coef 0.000024(12)
_refine_ls_extinction_expression Fc^*^=kFc[1+0.001xFc^2^\l^3^/sin(2\q)]^-1/4^
_refine_ls_extinction_method SHELXL
_refine_ls_goodness_of_fit_ref 1.111
_refine_ls_hydrogen_treatment mixed
_refine_ls_matrix_type full
_refine_ls_number_parameters 56
_refine_ls_number_reflns 988
_refine_ls_number_restraints 1
_refine_ls_restrained_S_all 1.129
_refine_ls_R_factor_all 0.0171
_refine_ls_R_factor_gt 0.0164
_refine_ls_shift/su_max 2.738
_refine_ls_shift/su_mean 0.069
_refine_ls_structure_factor_coef Fsqd
_refine_ls_weighting_details 'calc w=1/[\s^2^(Fo^2^)+(0.0167P)^2^+20.1524P] where P=(Fo^2^+2Fc^2^)/3'
_refine_ls_weighting_scheme calc
_refine_ls_wR_factor_gt 0.0415
_refine_ls_wR_factor_ref 0.0417
_reflns_number_gt 958
_reflns_number_total 988
_reflns_threshold_expression >2sigma(I)
_cod_data_source_file cm5007982_si_002.cif
_cod_data_source_block tb201dCaInBH
_cod_depositor_comments
;
The following automatic conversions were performed:

'_exptl_absorpt_correction_type' value 'Multi-scan' changed to
'multi-scan' according to
/usr/data/users/saulius/crontab/automatic-downloads/rss-feeds/ACS/lib/dictionaries/cif_core.dic
dictionary named 'cif_core.dic' version 2.4.2 from 2011-04-26.

Automatic conversion script
Id: cif_fix_values 2281 2013-09-26 08:29:07Z andrius 

 Adding full bibliography for 4001958--4001959.cif.
;
_cod_original_sg_symbol_H-M Im-3
_cod_original_formula_sum 'H23 B4 Ca53 In13'
_cod_database_code 4001958

loop_
_symmetry_equiv_pos_as_xyz
'x, y, z'
'-x, -y, z'
'-x, y, -z'
'x, -y, -z'
'z, x, y'
'z, -x, -y'
'-z, -x, y'
'-z, x, -y'
'y, z, x'
'-y, z, -x'
'y, -z, -x'
'-y, -z, x'
'x+1/2, y+1/2, z+1/2'
'-x+1/2, -y+1/2, z+1/2'
'-x+1/2, y+1/2, -z+1/2'
'x+1/2, -y+1/2, -z+1/2'
'z+1/2, x+1/2, y+1/2'
'z+1/2, -x+1/2, -y+1/2'
'-z+1/2, -x+1/2, y+1/2'
'-z+1/2, x+1/2, -y+1/2'
'y+1/2, z+1/2, x+1/2'
'-y+1/2, z+1/2, -x+1/2'
'y+1/2, -z+1/2, -x+1/2'
'-y+1/2, -z+1/2, x+1/2'
'-x, -y, -z'
'x, y, -z'
'x, -y, z'
'-x, y, z'
'-z, -x, -y'
'-z, x, y'
'z, x, -y'
'z, -x, y'
'-y, -z, -x'
'y, -z, x'
'-y, z, x'
'y, z, -x'
'-x+1/2, -y+1/2, -z+1/2'
'x+1/2, y+1/2, -z+1/2'
'x+1/2, -y+1/2, z+1/2'
'-x+1/2, y+1/2, z+1/2'
'-z+1/2, -x+1/2, -y+1/2'
'-z+1/2, x+1/2, y+1/2'
'z+1/2, x+1/2, -y+1/2'
'z+1/2, -x+1/2, y+1/2'
'-y+1/2, -z+1/2, -x+1/2'
'y+1/2, -z+1/2, x+1/2'
'-y+1/2, z+1/2, x+1/2'
'y+1/2, z+1/2, -x+1/2'

loop_
_atom_site_label
_atom_site_type_symbol
_atom_site_fract_x
_atom_site_fract_y
_atom_site_fract_z
_atom_site_U_iso_or_equiv
_atom_site_adp_type
_atom_site_occupancy
_atom_site_symmetry_multiplicity
_atom_site_calc_flag
_atom_site_refinement_flags
In1 In 0.0000 0.0000 0.0000 0.01131(15) Uani 1 24 d S
In2 In 0.0000 0.209290(14) 0.338035(14) 0.01563(9) Uani 1 2 d S
Ca1 Ca 0.0000 0.10895(4) 0.17262(4) 0.01610(14) Uani 1 2 d S
Ca2 Ca 0.0000 0.0000 0.35828(6) 0.01667(19) Uani 1 4 d S
Ca3 Ca 0.18400(3) 0.11349(3) 0.29806(3) 0.02318(13) Uani 1 1 d .
Ca4 Ca 0.0000 0.39808(12) 0.3819(2) 0.0385(9) Uani 0.565(6) 2 d SP
Ca5 Ca 0.0000 0.3224(3) 0.5000 0.0278(12) Uani 0.282(4) 4 d SP
Ca6 Ca 0.0000 0.4078(3) 0.3213(8) 0.042(3) Uani 0.183(6) 2 d SP
H1 H 0.1469(6) 0.1469(6) 0.1469(6) -0.072(4) Uiso 1 3 d S
H2 H 0.0900(12) 0.0000 0.2352(12) -0.032(4) Uiso 1 2 d S
B3 B 0.2500 0.2500 0.2500 0.023(4) Uani 0.58(4) 6 d SP
H3 H 0.2500 0.2500 0.2500 0.023(4) Uani 0.42(4) 6 d SP
H4 H 0.0000 0.0000 0.5000 -0.400(5) Uiso 1 8 d S

loop_
_atom_site_aniso_label
_atom_site_aniso_U_11
_atom_site_aniso_U_22
_atom_site_aniso_U_33
_atom_site_aniso_U_23
_atom_site_aniso_U_13
_atom_site_aniso_U_12
In1 0.01131(15) 0.01131(15) 0.01131(15) 0.000 0.000 0.000
In2 0.01909(13) 0.01485(13) 0.01293(12) 0.00076(8) 0.000 0.000
Ca1 0.0163(3) 0.0166(3) 0.0154(3) -0.0003(2) 0.000 0.000
Ca2 0.0140(4) 0.0125(4) 0.0235(5) 0.000 0.000 0.000
Ca3 0.0167(2) 0.0207(2) 0.0321(3) -0.0055(2) 0.0050(2) 0.00159(19)
Ca4 0.0120(7) 0.0336(9) 0.070(2) -0.0252(10) 0.000 0.000
Ca5 0.0090(17) 0.039(2) 0.036(2) 0.000 0.000 0.000
Ca6 0.010(2) 0.021(2) 0.095(9) -0.007(3) 0.000 0.000
B3 0.023(4) 0.023(4) 0.023(4) 0.002(3) 0.002(3) 0.002(3)
H3 0.023(4) 0.023(4) 0.023(4) 0.002(3) 0.002(3) 0.002(3)

loop_
_atom_type_symbol
_atom_type_description
_atom_type_scat_dispersion_real
_atom_type_scat_dispersion_imag
_atom_type_scat_source
H H 0.0000 0.0000 'International Tables Vol C Tables 4.2.6.8 and 6.1.1.4'
B B 0.0013 0.0007 'International Tables Vol C Tables 4.2.6.8 and 6.1.1.4'
Ca Ca 0.2262 0.3064 'International Tables Vol C Tables 4.2.6.8 and 6.1.1.4'
In In -0.7276 1.3100 'International Tables Vol C Tables 4.2.6.8 and 6.1.1.4'

loop_
_geom_angle_atom_site_label_1
_geom_angle_atom_site_label_2
_geom_angle_atom_site_label_3
_geom_angle
_geom_angle_site_symmetry_1
_geom_angle_site_symmetry_3
Ca1 In1 Ca1 116.831(5) . 33
Ca1 In1 Ca1 180.0 . 25
Ca1 In1 Ca1 63.169(5) 33 25
Ca1 In1 Ca1 63.169(5) . 9
Ca1 In1 Ca1 180.00(2) 33 9
Ca1 In1 Ca1 116.831(5) 25 9
Ca1 In1 Ca1 116.831(5) . 29
Ca1 In1 Ca1 63.169(5) 33 29
Ca1 In1 Ca1 63.169(5) 25 29
Ca1 In1 Ca1 116.831(5) 9 29
Ca1 In1 Ca1 63.169(5) . 5
Ca1 In1 Ca1 116.831(5) 33 5
Ca1 In1 Ca1 116.831(5) 25 5
Ca1 In1 Ca1 63.169(5) 9 5
Ca1 In1 Ca1 180.00(2) 29 5
Ca1 In1 Ca1 116.831(5) . 34
Ca1 In1 Ca1 64.52(2) 33 34
Ca1 In1 Ca1 63.169(5) 25 34
Ca1 In1 Ca1 115.48(2) 9 34
Ca1 In1 Ca1 116.831(5) 29 34
Ca1 In1 Ca1 63.169(5) 5 34
Ca1 In1 Ca1 116.831(5) . 6
Ca1 In1 Ca1 116.831(5) 33 6
Ca1 In1 Ca1 63.169(5) 25 6
Ca1 In1 Ca1 63.169(5) 9 6
Ca1 In1 Ca1 115.48(2) 29 6
Ca1 In1 Ca1 64.52(2) 5 6
Ca1 In1 Ca1 63.169(5) 34 6
Ca1 In1 Ca1 63.169(5) . 30
Ca1 In1 Ca1 63.169(5) 33 30
Ca1 In1 Ca1 116.831(5) 25 30
Ca1 In1 Ca1 116.831(5) 9 30
Ca1 In1 Ca1 64.52(2) 29 30
Ca1 In1 Ca1 115.48(2) 5 30
Ca1 In1 Ca1 116.831(5) 34 30
Ca1 In1 Ca1 180.00(2) 6 30
Ca1 In1 Ca1 115.48(2) . 26
Ca1 In1 Ca1 116.831(5) 33 26
Ca1 In1 Ca1 64.52(2) 25 26
Ca1 In1 Ca1 63.169(5) 9 26
Ca1 In1 Ca1 63.169(5) 29 26
Ca1 In1 Ca1 116.831(5) 5 26
Ca1 In1 Ca1 116.831(5) 34 26
Ca1 In1 Ca1 63.169(5) 6 26
Ca1 In1 Ca1 116.831(5) 30 26
Ca1 In1 Ca1 64.52(2) . 2
Ca1 In1 Ca1 63.169(5) 33 2
Ca1 In1 Ca1 115.48(2) 25 2
Ca1 In1 Ca1 116.831(5) 9 2
Ca1 In1 Ca1 116.831(5) 29 2
Ca1 In1 Ca1 63.169(5) 5 2
Ca1 In1 Ca1 63.169(5) 34 2
Ca1 In1 Ca1 116.831(5) 6 2
Ca1 In1 Ca1 63.169(5) 30 2
Ca1 In1 Ca1 180.00(2) 26 2
Ca1 In1 Ca1 63.169(5) . 10
Ca1 In1 Ca1 115.48(2) 33 10
Ca1 In1 Ca1 116.831(5) 25 10
Ca1 In1 Ca1 64.52(2) 9 10
Ca1 In1 Ca1 63.169(5) 29 10
Ca1 In1 Ca1 116.831(5) 5 10
Ca1 In1 Ca1 180.00(2) 34 10
Ca1 In1 Ca1 116.831(5) 6 10
Ca1 In1 Ca1 63.169(5) 30 10
Ca1 In1 Ca1 63.169(5) 26 10
Ca1 In1 Ca1 116.831(5) 2 10
Ca6 In2 Ca6 58.43(16) 45 46_455
Ca6 In2 Ca1 130.5(2) 45 .
Ca6 In2 Ca1 130.5(2) 46_455 .
Ca6 In2 Ca4 87.92(19) 45 .
Ca6 In2 Ca4 87.92(19) 46_455 .
Ca1 In2 Ca4 134.33(7) . .
Ca6 In2 Ca5 52.4(2) 45 .
Ca6 In2 Ca5 52.4(2) 46_455 .
Ca1 In2 Ca5 176.32(7) . .
Ca4 In2 Ca5 41.99(9) . .
Ca6 In2 Ca6 103.50(4) 45 .
Ca6 In2 Ca6 103.50(4) 46_455 .
Ca1 In2 Ca6 116.4(2) . .
Ca4 In2 Ca6 17.90(18) . .
Ca5 In2 Ca6 59.9(2) . .
Ca6 In2 Ca2 75.9(2) 45 .
Ca6 In2 Ca2 75.9(2) 46_455 .
Ca1 In2 Ca2 64.28(2) . .
Ca4 In2 Ca2 161.39(7) . .
Ca5 In2 Ca2 119.40(7) . .
Ca6 In2 Ca2 179.3(2) . .
Ca6 In2 Ca3 163.2(2) 45 35
Ca6 In2 Ca3 115.59(11) 46_455 35
Ca1 In2 Ca3 66.041(14) . 35
Ca4 In2 Ca3 75.84(6) . 35
Ca5 In2 Ca3 110.97(5) . 35
Ca6 In2 Ca3 61.27(17) . 35
Ca2 In2 Ca3 119.292(17) . 35
Ca6 In2 Ca3 115.59(11) 45 9
Ca6 In2 Ca3 163.2(2) 46_455 9
Ca1 In2 Ca3 66.041(14) . 9
Ca4 In2 Ca3 75.84(6) . 9
Ca5 In2 Ca3 110.97(5) . 9
Ca6 In2 Ca3 61.27(17) . 9
Ca2 In2 Ca3 119.292(17) . 9
Ca3 In2 Ca3 65.108(18) 35 9
Ca6 In2 Ca3 120.92(16) 45 28
Ca6 In2 Ca3 70.35(13) 46_455 28
Ca1 In2 Ca3 66.614(11) . 28
Ca4 In2 Ca3 118.980(11) . 28
Ca5 In2 Ca3 114.50(2) . 28
Ca6 In2 Ca3 115.85(6) . 28
Ca2 In2 Ca3 64.334(10) . 28
Ca3 In2 Ca3 65.420(18) 35 28
Ca3 In2 Ca3 121.424(16) 9 28
Ca6 In2 Ca3 70.35(13) 45 .
Ca6 In2 Ca3 120.92(16) 46_455 .
Ca1 In2 Ca3 66.613(11) . .
Ca4 In2 Ca3 118.980(11) . .
Ca5 In2 Ca3 114.50(2) . .
Ca6 In2 Ca3 115.85(6) . .
Ca2 In2 Ca3 64.334(10) . .
Ca3 In2 Ca3 121.423(16) 35 .
Ca3 In2 Ca3 65.419(18) 9 .
Ca3 In2 Ca3 121.144(19) 28 .
Ca6 In2 Ca4 16.34(19) 45 45
Ca6 In2 Ca4 60.64(10) 46_455 45
Ca1 In2 Ca4 115.47(5) . 45
Ca4 In2 Ca4 104.247(14) . 45
Ca5 In2 Ca4 67.66(8) . 45
Ca6 In2 Ca4 119.53(15) . 45
Ca2 In2 Ca4 59.88(5) . 45
Ca3 In2 Ca4 176.15(3) 35 45
Ca3 In2 Ca4 118.71(3) 9 45
Ca3 In2 Ca4 111.60(3) 28 45
Ca3 In2 Ca4 62.01(4) . 45
In2 Ca1 In1 178.98(2) . .
In2 Ca1 Ca1 121.254(11) . 30
In1 Ca1 Ca1 58.416(3) . 30
In2 Ca1 Ca1 121.254(11) . 5
In1 Ca1 Ca1 58.416(3) . 5
Ca1 Ca1 Ca1 107.666(7) 30 5
In2 Ca1 Ca1 122.398(16) . 10
In1 Ca1 Ca1 58.416(3) . 10
Ca1 Ca1 Ca1 60.0 30 10
Ca1 Ca1 Ca1 108.827(17) 5 10
In2 Ca1 Ca1 122.398(16) . 9
In1 Ca1 Ca1 58.416(3) . 9
Ca1 Ca1 Ca1 108.827(17) 30 9
Ca1 Ca1 Ca1 60.0 5 9
Ca1 Ca1 Ca1 61.27(3) 10 9
In2 Ca1 Ca2 61.648(15) . .
In1 Ca1 Ca2 117.33(2) . .
Ca1 Ca1 Ca2 89.94(2) 30 .
Ca1 Ca1 Ca2 89.94(2) 5 .
Ca1 Ca1 Ca2 147.882(18) 10 .
Ca1 Ca1 Ca2 147.882(18) 9 .
In2 Ca1 Ca1 121.240(13) . 2
In1 Ca1 Ca1 57.742(11) . 2
Ca1 Ca1 Ca1 59.368(13) 30 2
Ca1 Ca1 Ca1 59.368(13) 5 2
Ca1 Ca1 Ca1 107.325(14) 10 2
Ca1 Ca1 Ca1 107.325(14) 9 2
Ca2 Ca1 Ca1 59.592(14) . 2
In2 Ca1 Ca3 60.780(14) . 9
In1 Ca1 Ca3 120.041(18) . 9
Ca1 Ca1 Ca3 150.06(2) 30 9
Ca1 Ca1 Ca3 92.108(13) 5 9
Ca1 Ca1 Ca3 92.78(3) 10 9
Ca1 Ca1 Ca3 61.626(16) 9 9
Ca2 Ca1 Ca3 112.890(19) . 9
Ca1 Ca1 Ca3 148.904(10) 2 9
In2 Ca1 Ca3 60.780(14) . 35
In1 Ca1 Ca3 120.041(18) . 35
Ca1 Ca1 Ca3 92.108(13) 30 35
Ca1 Ca1 Ca3 150.06(2) 5 35
Ca1 Ca1 Ca3 61.626(16) 10 35
Ca1 Ca1 Ca3 92.78(3) 9 35
Ca2 Ca1 Ca3 112.890(19) . 35
Ca1 Ca1 Ca3 148.904(10) 2 35
Ca3 Ca1 Ca3 61.85(2) 9 35
In2 Ca1 Ca3 60.523(12) . .
In1 Ca1 Ca3 119.151(13) . .
Ca1 Ca1 Ca3 147.67(3) 30 .
Ca1 Ca1 Ca3 60.736(15) 5 .
Ca1 Ca1 Ca3 150.40(3) 10 .
Ca1 Ca1 Ca3 91.584(11) 9 .
Ca2 Ca1 Ca3 61.615(13) . .
Ca1 Ca1 Ca3 91.167(13) 2 .
Ca3 Ca1 Ca3 61.901(17) 9 .
Ca3 Ca1 Ca3 112.213(18) 35 .
In2 Ca1 Ca3 60.522(12) . 28
In1 Ca1 Ca3 119.152(13) . 28
Ca1 Ca1 Ca3 60.736(15) 30 28
Ca1 Ca1 Ca3 147.67(3) 5 28
Ca1 Ca1 Ca3 91.584(11) 10 28
Ca1 Ca1 Ca3 150.40(3) 9 28
Ca2 Ca1 Ca3 61.615(13) . 28
Ca1 Ca1 Ca3 91.168(13) 2 28
Ca3 Ca1 Ca3 112.213(18) 9 28
Ca3 Ca1 Ca3 61.900(17) 35 28
Ca3 Ca1 Ca3 111.40(2) . 28
In2 Ca2 In2 168.95(3) 2 .
In2 Ca2 Ca4 128.49(6) 2 45
In2 Ca2 Ca4 60.47(6) . 45
In2 Ca2 Ca4 128.49(6) 2 46_455
In2 Ca2 Ca4 60.47(6) . 46_455
Ca4 Ca2 Ca4 57.84(9) 45 46_455
In2 Ca2 Ca4 60.47(6) 2 22_545
In2 Ca2 Ca4 128.49(6) . 22_545
Ca4 Ca2 Ca4 68.15(11) 45 22_545
Ca4 Ca2 Ca4 95.49(6) 46_455 22_545
In2 Ca2 Ca4 60.47(6) 2 21_445
In2 Ca2 Ca4 128.49(6) . 21_445
Ca4 Ca2 Ca4 95.49(6) 45 21_445
Ca4 Ca2 Ca4 68.15(11) 46_455 21_445
Ca4 Ca2 Ca4 57.84(9) 22_545 21_445
In2 Ca2 Ca1 54.067(14) 2 2
In2 Ca2 Ca1 114.88(3) . 2
Ca4 Ca2 Ca1 149.72(3) 45 2
Ca4 Ca2 Ca1 149.72(3) 46_455 2
Ca4 Ca2 Ca1 107.24(4) 22_545 2
Ca4 Ca2 Ca1 107.24(4) 21_445 2
In2 Ca2 Ca1 114.88(3) 2 .
In2 Ca2 Ca1 54.068(14) . .
Ca4 Ca2 Ca1 107.24(4) 45 .
Ca4 Ca2 Ca1 107.24(4) 46_455 .
Ca4 Ca2 Ca1 149.72(3) 22_545 .
Ca4 Ca2 Ca1 149.72(3) 21_445 .
Ca1 Ca2 Ca1 60.82(3) 2 .
In2 Ca2 Ca3 118.525(13) 2 .
In2 Ca2 Ca3 58.049(9) . .
Ca4 Ca2 Ca3 60.04(2) 45 .
Ca4 Ca2 Ca3 107.07(6) 46_455 .
Ca4 Ca2 Ca3 93.86(5) 22_545 .
Ca4 Ca2 Ca3 149.35(4) 21_445 .
Ca1 Ca2 Ca3 91.41(2) 2 .
Ca1 Ca2 Ca3 60.832(14) . .
In2 Ca2 Ca3 58.048(9) 2 2
In2 Ca2 Ca3 118.525(13) . 2
Ca4 Ca2 Ca3 149.35(4) 45 2
Ca4 Ca2 Ca3 93.86(5) 46_455 2
Ca4 Ca2 Ca3 107.07(6) 22_545 2
Ca4 Ca2 Ca3 60.04(2) 21_445 2
Ca1 Ca2 Ca3 60.832(14) 2 2
Ca1 Ca2 Ca3 91.41(2) . 2
Ca3 Ca2 Ca3 148.87(4) . 2
In2 Ca2 Ca3 118.525(13) 2 28
In2 Ca2 Ca3 58.048(9) . 28
Ca4 Ca2 Ca3 107.07(6) 45 28
Ca4 Ca2 Ca3 60.04(2) 46_455 28
Ca4 Ca2 Ca3 149.35(4) 22_545 28
Ca4 Ca2 Ca3 93.86(5) 21_445 28
Ca1 Ca2 Ca3 91.41(2) 2 28
Ca1 Ca2 Ca3 60.833(14) . 28
Ca3 Ca2 Ca3 110.15(2) . 28
Ca3 Ca2 Ca3 60.759(17) 2 28
In2 Ca2 Ca3 58.048(9) 2 27
In2 Ca2 Ca3 118.525(13) . 27
Ca4 Ca2 Ca3 93.86(5) 45 27
Ca4 Ca2 Ca3 149.35(4) 46_455 27
Ca4 Ca2 Ca3 60.04(2) 22_545 27
Ca4 Ca2 Ca3 107.07(6) 21_445 27
Ca1 Ca2 Ca3 60.832(14) 2 27
Ca1 Ca2 Ca3 91.41(2) . 27
Ca3 Ca2 Ca3 60.758(17) . 27
Ca3 Ca2 Ca3 110.15(2) 2 27
Ca3 Ca2 Ca3 148.87(4) 28 27
B3 Ca3 Ca6 110.59(15) . 5
B3 Ca3 In2 91.811(14) . 5
Ca6 Ca3 In2 56.61(12) 5 5
B3 Ca3 In2 91.684(15) . .
Ca6 Ca3 In2 135.91(14) 5 .
In2 Ca3 In2 163.67(2) 5 .
B3 Ca3 Ca4 114.71(5) . 45
Ca6 Ca3 Ca4 76.86(12) 5 45
In2 Ca3 Ca4 132.54(6) 5 45
In2 Ca3 Ca4 59.16(5) . 45
B3 Ca3 Ca1 101.752(18) . 5
Ca6 Ca3 Ca1 101.79(7) 5 5
In2 Ca3 Ca1 53.179(13) 5 5
In2 Ca3 Ca1 110.498(18) . 5
Ca4 Ca3 Ca1 141.68(4) 45 5
B3 Ca3 Ca3 45.820(9) . 45
Ca6 Ca3 Ca3 64.82(15) 5 45
In2 Ca3 Ca3 65.269(10) 5 45
In2 Ca3 Ca3 126.824(17) . 45
Ca4 Ca3 Ca3 105.10(3) 45 45
Ca1 Ca3 Ca3 108.743(17) 5 45
B3 Ca3 Ca3 45.820(9) . 41
Ca6 Ca3 Ca3 103.48(7) 5 41
In2 Ca3 Ca3 126.894(17) 5 41
In2 Ca3 Ca3 65.214(11) . 41
Ca4 Ca3 Ca3 69.01(5) 45 41
Ca1 Ca3 Ca3 144.605(14) 5 41
Ca3 Ca3 Ca3 61.93(2) 45 41
B3 Ca3 Ca1 100.957(19) . .
Ca6 Ca3 Ca1 145.74(11) 5 .
In2 Ca3 Ca1 110.811(18) 5 .
In2 Ca3 Ca1 52.864(12) . .
Ca4 Ca3 Ca1 102.18(3) 45 .
Ca1 Ca3 Ca1 57.64(2) 5 .
Ca3 Ca3 Ca1 143.924(16) 45 .
Ca3 Ca3 Ca1 108.064(17) 41 .
B3 Ca3 Ca2 148.791(19) . .
Ca6 Ca3 Ca2 97.06(16) 5 .
In2 Ca3 Ca2 116.077(15) 5 .
In2 Ca3 Ca2 57.617(9) . .
Ca4 Ca3 Ca2 56.87(4) 45 .
Ca1 Ca3 Ca2 85.85(2) 5 .
Ca3 Ca3 Ca2 158.27(2) 45 .
Ca3 Ca3 Ca2 114.910(16) 41 .
Ca1 Ca3 Ca2 57.553(18) . .
B3 Ca3 Ca3 149.117(11) . 27
Ca6 Ca3 Ca3 57.15(9) 5 27
In2 Ca3 Ca3 57.447(9) 5 27
In2 Ca3 Ca3 116.965(9) . 27
Ca4 Ca3 Ca3 91.21(6) 45 27
Ca1 Ca3 Ca3 59.076(10) 5 27
Ca3 Ca3 Ca3 113.511(9) 45 27
Ca3 Ca3 Ca3 155.980(10) 41 27
Ca1 Ca3 Ca3 88.833(13) . 27
Ca2 Ca3 Ca3 59.621(8) . 27
B3 Ca3 Ca3 44.179(9) . 5
Ca6 Ca3 Ca3 105.30(16) 5 5
In2 Ca3 Ca3 57.363(16) 5 5
In2 Ca3 Ca3 116.639(16) . 5
Ca4 Ca3 Ca3 158.59(5) 45 5
Ca1 Ca3 Ca3 59.458(13) 5 5
Ca3 Ca3 Ca3 59.033(10) 45 5
Ca3 Ca3 Ca3 90.0 41 5
Ca1 Ca3 Ca3 87.920(12) . 5
Ca2 Ca3 Ca3 141.564(18) . 5
Ca3 Ca3 Ca3 108.004(10) 27 5
Ca6 Ca4 Ca5 156.5(4) . .
Ca6 Ca4 In2 86.0(3) . .
Ca5 Ca4 In2 70.42(11) . .
Ca6 Ca4 Ca6 63.5(3) . 2_565
Ca5 Ca4 Ca6 140.01(19) . 2_565
In2 Ca4 Ca6 149.57(15) . 2_565
Ca6 Ca4 Ca4 80.9(3) . 2_565
Ca5 Ca4 Ca4 122.67(10) . 2_565
In2 Ca4 Ca4 166.91(7) . 2_565
Ca6 Ca4 Ca4 17.34(18) 2_565 2_565
Ca6 Ca4 Ca2 118.5(2) . 41
Ca5 Ca4 Ca2 77.84(10) . 41
In2 Ca4 Ca2 126.72(7) . 41
Ca6 Ca4 Ca2 72.87(16) 2_565 41
Ca4 Ca4 Ca2 61.08(4) 2_565 41
Ca6 Ca4 Ca2 118.5(2) . 17_455
Ca5 Ca4 Ca2 77.84(10) . 17_455
In2 Ca4 Ca2 126.72(7) . 17_455
Ca6 Ca4 Ca2 72.87(16) 2_565 17_455
Ca4 Ca4 Ca2 61.08(4) 2_565 17_455
Ca2 Ca4 Ca2 84.51(6) 41 17_455
Ca6 Ca4 In2 59.93(18) . 41
Ca5 Ca4 In2 128.44(6) . 41
In2 Ca4 In2 111.77(5) . 41
Ca6 Ca4 In2 54.04(5) 2_565 41
Ca4 Ca4 In2 61.26(2) 2_565 41
Ca2 Ca4 In2 59.655(19) 41 41
Ca2 Ca4 In2 121.49(5) 17_455 41
Ca6 Ca4 In2 59.93(18) . 18_455
Ca5 Ca4 In2 128.44(6) . 18_455
In2 Ca4 In2 111.77(5) . 18_455
Ca6 Ca4 In2 54.04(5) 2_565 18_455
Ca4 Ca4 In2 61.26(2) 2_565 18_455
Ca2 Ca4 In2 121.49(5) 41 18_455
Ca2 Ca4 In2 59.655(19) 17_455 18_455
In2 Ca4 In2 99.64(9) 41 18_455
Ca6 Ca4 Ca3 94.62(12) . 18_455
Ca5 Ca4 Ca3 77.24(6) . 18_455
In2 Ca4 Ca3 68.78(3) . 18_455
Ca6 Ca4 Ca3 111.45(4) 2_565 18_455
Ca4 Ca4 Ca3 112.12(3) 2_565 18_455
Ca2 Ca4 Ca3 142.48(10) 41 18_455
Ca2 Ca4 Ca3 63.09(2) 17_455 18_455
In2 Ca4 Ca3 153.86(11) 41 18_455
In2 Ca4 Ca3 58.831(16) 18_455 18_455
Ca6 Ca4 Ca3 94.62(12) . 41
Ca5 Ca4 Ca3 77.24(6) . 41
In2 Ca4 Ca3 68.78(3) . 41
Ca6 Ca4 Ca3 111.45(4) 2_565 41
Ca4 Ca4 Ca3 112.12(3) 2_565 41
Ca2 Ca4 Ca3 63.09(2) 41 41
Ca2 Ca4 Ca3 142.48(10) 17_455 41
In2 Ca4 Ca3 58.831(16) 41 41
In2 Ca4 Ca3 153.86(11) 18_455 41
Ca3 Ca4 Ca3 135.69(7) 18_455 41
Ca6 Ca4 Ca5 17.4(3) . 41
Ca5 Ca4 Ca5 173.85(9) . 41
In2 Ca4 Ca5 103.43(8) . 41
Ca6 Ca4 Ca5 46.14(18) 2_565 41
Ca4 Ca4 Ca5 63.49(4) 2_565 41
Ca2 Ca4 Ca5 106.59(6) 41 41
Ca2 Ca4 Ca5 106.59(6) 17_455 41
In2 Ca4 Ca5 53.16(5) 41 41
In2 Ca4 Ca5 53.16(5) 18_455 41
Ca3 Ca4 Ca5 100.77(6) 18_455 41
Ca3 Ca4 Ca5 100.77(6) 41 41
Ca4 Ca5 Ca4 114.7(2) 26_556 .
Ca4 Ca5 Ca6 117.02(9) 26_556 46_455
Ca4 Ca5 Ca6 117.02(9) . 46_455
Ca4 Ca5 Ca6 117.02(9) 26_556 45
Ca4 Ca5 Ca6 117.02(9) . 45
Ca6 Ca5 Ca6 65.4(3) 46_455 45
Ca4 Ca5 In2 67.59(5) 26_556 26_556
Ca4 Ca5 In2 177.74(17) . 26_556
Ca6 Ca5 In2 61.19(9) 46_455 26_556
Ca6 Ca5 In2 61.19(9) 45 26_556
Ca4 Ca5 In2 177.74(17) 26_556 .
Ca4 Ca5 In2 67.59(5) . .
Ca6 Ca5 In2 61.19(9) 46_455 .
Ca6 Ca5 In2 61.19(9) 45 .
In2 Ca5 In2 110.15(13) 26_556 .
Ca4 Ca5 Ca6 121.8(2) 26_556 .
Ca4 Ca5 Ca6 7.11(12) . .
Ca6 Ca5 Ca6 111.29(14) 46_455 .
Ca6 Ca5 Ca6 111.29(14) 45 .
In2 Ca5 Ca6 170.63(18) 26_556 .
In2 Ca5 Ca6 60.48(12) . .
Ca4 Ca5 Ca6 7.11(12) 26_556 26_556
Ca4 Ca5 Ca6 121.8(2) . 26_556
Ca6 Ca5 Ca6 111.29(14) 46_455 26_556
Ca6 Ca5 Ca6 111.29(14) 45 26_556
In2 Ca5 Ca6 60.48(12) 26_556 26_556
In2 Ca5 Ca6 170.63(18) . 26_556
Ca6 Ca5 Ca6 128.9(3) . 26_556
Ca4 Ca5 Ca2 65.05(9) 26_556 41
Ca4 Ca5 Ca2 65.05(9) . 41
Ca6 Ca5 Ca2 174.09(18) 46_455 41
Ca6 Ca5 Ca2 108.74(16) 45 41
In2 Ca5 Ca2 116.58(3) 26_556 41
In2 Ca5 Ca2 116.58(3) . 41
Ca6 Ca5 Ca2 70.29(11) . 41
Ca6 Ca5 Ca2 70.29(11) 26_556 41
Ca4 Ca5 Ca2 65.05(9) 26_556 17_455
Ca4 Ca5 Ca2 65.05(9) . 17_455
Ca6 Ca5 Ca2 108.74(16) 46_455 17_455
Ca6 Ca5 Ca2 174.09(18) 45 17_455
In2 Ca5 Ca2 116.58(3) 26_556 17_455
In2 Ca5 Ca2 116.58(3) . 17_455
Ca6 Ca5 Ca2 70.29(11) . 17_455
Ca6 Ca5 Ca2 70.29(11) 26_556 17_455
Ca2 Ca5 Ca2 77.17(9) 41 17_455
Ca4 Ca5 Ca4 118.88(9) 26_556 46_455
Ca4 Ca5 Ca4 118.88(9) . 46_455
Ca6 Ca5 Ca4 6.17(16) 46_455 46_455
Ca6 Ca5 Ca4 59.19(18) 45 46_455
In2 Ca5 Ca4 59.18(7) 26_556 46_455
In2 Ca5 Ca4 59.18(7) . 46_455
Ca6 Ca5 Ca4 112.71(12) . 46_455
Ca6 Ca5 Ca4 112.71(12) 26_556 46_455
Ca2 Ca5 Ca4 167.93(8) 41 46_455
Ca2 Ca5 Ca4 114.90(3) 17_455 46_455
Ca4 Ca5 Ca4 118.88(9) 26_556 45
Ca4 Ca5 Ca4 118.88(9) . 45
Ca6 Ca5 Ca4 59.19(18) 46_455 45
Ca6 Ca5 Ca4 6.17(16) 45 45
In2 Ca5 Ca4 59.18(7) 26_556 45
In2 Ca5 Ca4 59.18(7) . 45
Ca6 Ca5 Ca4 112.71(12) . 45
Ca6 Ca5 Ca4 112.71(12) 26_556 45
Ca2 Ca5 Ca4 114.90(3) 41 45
Ca2 Ca5 Ca4 167.93(8) 17_455 45
Ca4 Ca5 Ca4 53.03(8) 46_455 45
Ca4 Ca6 Ca5 156.5(5) . 41
Ca4 Ca6 Ca6 99.1(3) . 2_565
Ca5 Ca6 Ca6 57.32(16) 41 2_565
Ca4 Ca6 In2 103.7(3) . 41
Ca5 Ca6 In2 66.43(17) 41 41
Ca6 Ca6 In2 60.79(8) 2_565 41
Ca4 Ca6 In2 103.7(3) . 18_455
Ca5 Ca6 In2 66.43(17) 41 18_455
Ca6 Ca6 In2 60.79(8) 2_565 18_455
In2 Ca6 In2 118.1(2) 41 18_455
Ca4 Ca6 Ca5 16.4(2) . .
Ca5 Ca6 Ca5 172.9(3) 41 .
Ca6 Ca6 Ca5 115.56(14) 2_565 .
In2 Ca6 Ca5 110.9(3) 41 .
In2 Ca6 Ca5 110.9(3) 18_455 .
Ca4 Ca6 In2 76.1(3) . .
Ca5 Ca6 In2 127.5(4) 41 .
Ca6 Ca6 In2 175.2(2) 2_565 .
In2 Ca6 In2 120.00(8) 41 .
In2 Ca6 In2 120.00(8) 18_455 .
Ca5 Ca6 In2 59.63(17) . .
Ca4 Ca6 Ca4 81.8(4) . 2_565
Ca5 Ca6 Ca4 74.66(13) 41 2_565
Ca6 Ca6 Ca4 17.34(18) 2_565 2_565
In2 Ca6 Ca4 65.32(9) 41 2_565
In2 Ca6 Ca4 65.32(9) 18_455 2_565
Ca5 Ca6 Ca4 98.2(3) . 2_565
In2 Ca6 Ca4 157.8(4) . 2_565
Ca4 Ca6 Ca3 124.4(3) . 35
Ca5 Ca6 Ca3 74.4(3) 41 35
Ca6 Ca6 Ca3 121.64(11) 2_565 35
In2 Ca6 Ca3 127.9(4) 41 35
In2 Ca6 Ca3 71.61(14) 18_455 35
Ca5 Ca6 Ca3 111.45(16) . 35
In2 Ca6 Ca3 62.12(11) . 35
Ca4 Ca6 Ca3 134.13(19) 2_565 35
Ca4 Ca6 Ca3 124.4(3) . 9
Ca5 Ca6 Ca3 74.4(3) 41 9
Ca6 Ca6 Ca3 121.64(11) 2_565 9
In2 Ca6 Ca3 71.61(14) 41 9
In2 Ca6 Ca3 127.9(4) 18_455 9
Ca5 Ca6 Ca3 111.45(16) . 9
In2 Ca6 Ca3 62.12(11) . 9
Ca4 Ca6 Ca3 134.13(19) 2_565 9
Ca3 Ca6 Ca3 65.70(18) 35 9
Ca4 Ca6 Ca3 70.04(18) . 18_455
Ca5 Ca6 Ca3 116.86(18) 41 18_455
Ca6 Ca6 Ca3 113.40(7) 2_565 18_455
In2 Ca6 Ca3 171.3(3) 41 18_455
In2 Ca6 Ca3 59.37(3) 18_455 18_455
Ca5 Ca6 Ca3 64.80(15) . 18_455
In2 Ca6 Ca3 65.20(9) . 18_455
Ca4 Ca6 Ca3 107.16(15) 2_565 18_455
Ca3 Ca6 Ca3 60.20(5) 35 18_455
Ca3 Ca6 Ca3 116.77(16) 9 18_455
Ca4 Ca6 Ca3 70.04(18) . 41
Ca5 Ca6 Ca3 116.86(18) 41 41
Ca6 Ca6 Ca3 113.40(7) 2_565 41
In2 Ca6 Ca3 59.37(3) 41 41
In2 Ca6 Ca3 171.3(3) 18_455 41
Ca5 Ca6 Ca3 64.80(15) . 41
In2 Ca6 Ca3 65.20(9) . 41
Ca4 Ca6 Ca3 107.16(15) 2_565 41
Ca3 Ca6 Ca3 116.77(16) 35 41
Ca3 Ca6 Ca3 60.20(5) 9 41
Ca3 Ca6 Ca3 121.7(2) 18_455 41
Ca3 B3 Ca3 180.0 45 9
Ca3 B3 Ca3 91.642(17) 45 37
Ca3 B3 Ca3 88.358(17) 9 37
Ca3 B3 Ca3 88.358(17) 45 5
Ca3 B3 Ca3 91.642(17) 9 5
Ca3 B3 Ca3 88.358(17) 37 5
Ca3 B3 Ca3 91.642(17) 45 41
Ca3 B3 Ca3 88.358(17) 9 41
Ca3 B3 Ca3 91.642(17) 37 41
Ca3 B3 Ca3 180.000(12) 5 41
Ca3 B3 Ca3 88.359(17) 45 .
Ca3 B3 Ca3 91.641(17) 9 .
Ca3 B3 Ca3 180.00(2) 37 .
Ca3 B3 Ca3 91.641(17) 5 .
Ca3 B3 Ca3 88.359(17) 41 .

loop_
_geom_bond_atom_site_label_1
_geom_bond_atom_site_label_2
_geom_bond_distance
_geom_bond_site_symmetry_2
In1 Ca1 3.3398(7) .
In1 Ca1 3.3398(7) 33
In1 Ca1 3.3398(7) 25
In1 Ca1 3.3398(7) 9
In1 Ca1 3.3398(7) 29
In1 Ca1 3.3398(7) 5
In1 Ca1 3.3398(7) 34
In1 Ca1 3.3398(7) 6
In1 Ca1 3.3398(7) 30
In1 Ca1 3.3398(7) 26
In1 Ca1 3.3398(7) 2
In1 Ca1 3.3398(7) 10
In2 Ca6 3.090(3) 45
In2 Ca6 3.090(3) 46_455
In2 Ca1 3.1652(7) .
In2 Ca4 3.1712(17) .
In2 Ca5 3.232(3) .
In2 Ca6 3.260(5) .
In2 Ca2 3.4401(3) .
In2 Ca3 3.4508(5) 35
In2 Ca3 3.4508(5) 9
In2 Ca3 3.4564(5) 28
In2 Ca3 3.4564(5) .
In2 Ca4 3.468(2) 45
Ca1 Ca1 3.4985(8) 30
Ca1 Ca1 3.4985(8) 5
Ca1 Ca1 3.4985(8) 10
Ca1 Ca1 3.4985(8) 9
Ca1 Ca2 3.5219(11) .
Ca1 Ca1 3.5652(13) 2
Ca1 Ca3 3.6133(8) 9
Ca1 Ca3 3.6133(8) 35
Ca1 Ca3 3.6442(7) .
Ca1 Ca3 3.6443(7) 28
Ca2 In2 3.4401(3) 2
Ca2 Ca4 3.4480(19) 45
Ca2 Ca4 3.4480(18) 46_455
Ca2 Ca4 3.4480(18) 22_545
Ca2 Ca4 3.4480(18) 21_445
Ca2 Ca1 3.5219(11) 2
Ca2 Ca3 3.6717(6) .
Ca2 Ca3 3.6717(6) 2
Ca2 Ca3 3.6717(6) 28
Ca2 Ca3 3.6717(6) 27
Ca3 B3 2.6023(5) .
Ca3 Ca6 3.423(8) 5
Ca3 In2 3.4508(5) 5
Ca3 Ca4 3.5672(10) 45
Ca3 Ca1 3.6132(8) 5
Ca3 Ca3 3.6271(9) 45
Ca3 Ca3 3.6272(9) 41
Ca3 Ca3 3.7137(11) 27
Ca3 Ca3 3.7326(10) 5
Ca4 Ca6 1.004(10) .
Ca4 Ca5 2.295(4) .
Ca4 Ca6 3.327(5) 2_565
Ca4 Ca4 3.335(4) 2_565
Ca4 Ca2 3.4480(18) 41
Ca4 Ca2 3.4480(18) 17_455
Ca4 In2 3.468(2) 41
Ca4 In2 3.468(2) 18_455
Ca4 Ca3 3.5671(10) 18_455
Ca4 Ca3 3.5671(10) 41
Ca4 Ca5 3.735(6) 41
Ca5 Ca4 2.295(4) 26_556
Ca5 Ca6 2.793(12) 46_455
Ca5 Ca6 2.793(12) 45
Ca5 In2 3.232(3) 26_556
Ca5 Ca6 3.241(12) .
Ca5 Ca6 3.241(12) 26_556
Ca5 Ca2 3.718(4) 41
Ca5 Ca2 3.718(4) 17_455
Ca5 Ca4 3.735(6) 46_455
Ca5 Ca4 3.735(6) 45
Ca6 Ca5 2.793(12) 41
Ca6 Ca6 3.016(10) 2_565
Ca6 In2 3.090(3) 41
Ca6 In2 3.090(3) 18_455
Ca6 Ca4 3.327(5) 2_565
Ca6 Ca3 3.423(8) 35
Ca6 Ca3 3.423(8) 9
Ca6 Ca3 3.783(4) 18_455
Ca6 Ca3 3.783(4) 41
B3 Ca3 2.6023(5) 45
B3 Ca3 2.6023(5) 9
B3 Ca3 2.6023(5) 37
B3 Ca3 2.6023(5) 5
B3 Ca3 2.6023(5) 41
